data_2014398
loop_
_publ_author_name
'Wardell, Solange M. S. V.'
'de Souza, Marcus V. N.'
'Wardell, James L.'
'Low, John N.'
'Glidewell, Christopher'

_publ_section_title
;
 Pyrrole-2-carbaldehyde isonicotinoylhydrazone monohydrate redetermined
 at 120K
;
_journal_coeditor_code SK1894
_journal_issue 1
_journal_name_full 'Acta Crystallographica Section C'
_journal_page_first o47
_journal_page_last o49
_journal_paper_doi 10.1107/S0108270105040230
_journal_volume 62
_journal_year 2006
_chemical_formula_iupac 'C11 H10 N4 O , H2 O'
_chemical_formula_moiety 'C11 H10 N4 O , H2 O'
_chemical_formula_sum 'C11 H12 N4 O2'
_chemical_formula_weight 232.25
_chemical_name_systematic
;
Pyrrole-2-carbaldehyde isonicotinoylhydrazone monohydrate
;
_space_group_IT_number 19
_symmetry_cell_setting orthorhombic
_symmetry_space_group_name_Hall 'P 2ac 2ab'
_symmetry_space_group_name_H-M 'P 21 21 21'
_atom_sites_solution_hydrogens geom
_atom_sites_solution_primary direct
_atom_sites_solution_secondary difmap
_cell_angle_alpha 90.00
_cell_angle_beta 90.00
_cell_angle_gamma 90.00
_cell_formula_units_Z 4
_cell_length_a 6.4224(3)
_cell_length_b 7.2115(5)
_cell_length_c 23.6073(16)
_cell_measurement_reflns_used 1237
_cell_measurement_temperature 120(2)
_cell_measurement_theta_max 26.51
_cell_measurement_theta_min 2.95
_cell_volume 1093.38(12)
_computing_cell_refinement 'DENZO (Otwinowski & Minor, 1997) and COLLECT'
_computing_data_collection 'COLLECT (Nonius, 1999)'
_computing_data_reduction 'DENZO and COLLECT'
_computing_molecular_graphics 'PLATON (Spek, 2003)'
_computing_publication_material 'SHELXL97 and PRPKAPPA (Ferguson, 1999)'
_computing_structure_refinement 'OSCAIL and SHELXL97 (Sheldrick, 1997)'
_computing_structure_solution 'OSCAIL (McArdle, 2003) and SHELXS97 (Sheldrick, 1997)'
_diffrn_ambient_temperature 120(2)
_diffrn_detector_area_resol_mean 9.091
_diffrn_measured_fraction_theta_full 0.967
_diffrn_measured_fraction_theta_max 0.952
_diffrn_measurement_device_type 'Nonius KappaCCD area-detector'
_diffrn_measurement_method '\f and \w'
_diffrn_radiation_monochromator graphite
_diffrn_radiation_source 'Bruker Nonius FR91 rotating anode'
_diffrn_radiation_type 'Mo K\a'
_diffrn_radiation_wavelength 0.71073
_diffrn_reflns_av_R_equivalents 0.0535
_diffrn_reflns_av_sigmaI/netI 0.0422
_diffrn_reflns_limit_h_max 7
_diffrn_reflns_limit_h_min -7
_diffrn_reflns_limit_k_max 8
_diffrn_reflns_limit_k_min -8
_diffrn_reflns_limit_l_max 29
_diffrn_reflns_limit_l_min -17
_diffrn_reflns_number 5095
_diffrn_reflns_theta_full 25.00
_diffrn_reflns_theta_max 26.51
_diffrn_reflns_theta_min 2.95
_diffrn_standards_decay_% 0
_exptl_absorpt_coefficient_mu 0.101
_exptl_absorpt_correction_T_max 0.994
_exptl_absorpt_correction_T_min 0.967
_exptl_absorpt_correction_type multi-scan
_exptl_absorpt_process_details '(SADABS; Sheldrick, 2003)'
_exptl_crystal_colour yellow
_exptl_crystal_density_diffrn 1.411
_exptl_crystal_density_method 'not measured'
_exptl_crystal_description needle
_exptl_crystal_F_000 488
_exptl_crystal_size_max 0.44
_exptl_crystal_size_mid 0.06
_exptl_crystal_size_min 0.06
_refine_diff_density_max 0.347
_refine_diff_density_min -0.408
_refine_ls_extinction_coef 0.031(6)
_refine_ls_extinction_expression Fc^*^=kFc[1+0.001xFc^2^\l^3^/sin(2\q)]^-1/4^
_refine_ls_extinction_method 'SHELXL97 (Sheldrick, 1997)'
_refine_ls_goodness_of_fit_ref 1.170
_refine_ls_hydrogen_treatment constr
_refine_ls_matrix_type full
_refine_ls_number_parameters 155
_refine_ls_number_reflns 1279
_refine_ls_number_restraints 0
_refine_ls_restrained_S_all 1.170
_refine_ls_R_factor_all 0.0627
_refine_ls_R_factor_gt 0.0538
_refine_ls_shift/su_max 0.000
_refine_ls_shift/su_mean 0.000
_refine_ls_structure_factor_coef Fsqd
_refine_ls_weighting_details 'w = 1/[\s^2^(Fo^2^)+(0.0372P)^2^+2.0901P] where P=(Fo^2^+2Fc^2^)/3'
_refine_ls_weighting_scheme calc
_refine_ls_wR_factor_gt 0.1380
_refine_ls_wR_factor_ref 0.1479
_reflns_number_gt 1157
_reflns_number_total 1279
_reflns_threshold_expression I>2\s(I)
_cod_data_source_file sk1894.cif
_cod_data_source_block I
_cod_database_code 2014398
_cod_database_fobs_code 2014398

loop_
_symmetry_equiv_pos_as_xyz
'x, y, z'
'-x+1/2, -y, z+1/2'
'x+1/2, -y+1/2, -z'
'-x, y+1/2, -z+1/2'

loop_
_atom_site_label
_atom_site_fract_x
_atom_site_fract_y
_atom_site_fract_z
_atom_site_U_iso_or_equiv
_atom_site_adp_type
_atom_site_calc_flag
_atom_site_refinement_flags
_atom_site_occupancy
_atom_site_disorder_assembly
_atom_site_disorder_group
_atom_site_type_symbol
O1 0.6865(6) 0.2980(5) 0.66359(13) 0.0284(8) Uani d . 1 . . O
N11 0.1197(7) 0.3659(6) 0.80686(15) 0.0246(9) Uani d . 1 . . N
N17 0.4058(7) 0.2053(5) 0.61219(13) 0.0210(9) Uani d . 1 . . N
N21 0.7902(6) -0.0358(5) 0.49180(14) 0.0204(9) Uani d . 1 . . N
N27 0.5395(6) 0.1447(5) 0.56955(14) 0.0195(8) Uani d . 1 . . N
C12 0.0430(8) 0.3915(6) 0.75496(18) 0.0225(10) Uani d . 1 . . C
C13 0.1532(7) 0.3589(6) 0.70543(17) 0.0186(10) Uani d . 1 . . C
C14 0.3577(7) 0.3029(6) 0.70943(17) 0.0159(9) Uani d . 1 . . C
C15 0.4432(8) 0.2752(6) 0.76360(17) 0.0239(11) Uani d . 1 . . C
C16 0.3173(9) 0.3077(7) 0.81000(18) 0.0281(12) Uani d . 1 . . C
C17 0.4967(7) 0.2699(6) 0.65957(17) 0.0188(9) Uani d . 1 . . C
C22 0.5847(7) -0.0004(6) 0.48168(17) 0.0175(9) Uani d . 1 . . C
C23 0.5351(8) -0.0775(6) 0.42930(18) 0.0223(10) Uani d . 1 . . C
C24 0.7161(8) -0.1591(6) 0.40792(18) 0.0229(11) Uani d . 1 . . C
C25 0.8724(8) -0.1323(6) 0.44730(18) 0.0227(11) Uani d . 1 . . C
C26 0.4532(8) 0.0856(6) 0.52368(16) 0.0214(10) Uani d . 1 . . C
O2 0.9913(5) 0.0839(4) 0.59806(12) 0.0215(8) Uani d . 1 . . O
H12 -0.0961 0.4349 0.7517 0.027 Uiso calc R 1 . . H
H13 0.0890 0.3749 0.6695 0.022 Uiso calc R 1 . . H
H15 0.5832 0.2355 0.7682 0.029 Uiso calc R 1 . . H
H16 0.3747 0.2874 0.8466 0.034 Uiso calc R 1 . . H
H17 0.2741 0.1722 0.6103 0.025 Uiso d R 1 . . H
H21 0.8591 -0.0017 0.5223 0.024 Uiso calc R 1 . . H
H23 0.4027 -0.0750 0.4114 0.029 Uiso calc R 1 . . H
H24 0.7293 -0.2218 0.3727 0.030 Uiso calc R 1 . . H
H25 1.0123 -0.1737 0.4440 0.030 Uiso calc R 1 . . H
H26 0.3076 0.0982 0.5177 0.026 Uiso calc R 1 . . H
H2A 0.8869 0.1511 0.6042 0.026 Uiso d R 1 . . H
H2B 0.9824 0.0006 0.6228 0.026 Uiso d R 1 . . H

loop_
_atom_site_aniso_label
_atom_site_aniso_U_11
_atom_site_aniso_U_22
_atom_site_aniso_U_33
_atom_site_aniso_U_12
_atom_site_aniso_U_13
_atom_site_aniso_U_23
O1 0.0255(19) 0.0358(19) 0.0238(16) 0.0008(18) 0.0024(16) -0.0079(15)
N11 0.027(2) 0.028(2) 0.0193(18) -0.002(2) 0.0027(16) -0.0031(16)
N17 0.026(2) 0.0214(18) 0.0153(17) 0.0001(18) 0.0024(15) -0.0037(15)
N21 0.027(2) 0.0187(19) 0.0155(16) 0.0018(17) 0.0005(16) -0.0006(15)
N27 0.025(2) 0.0180(17) 0.0158(16) 0.0027(17) 0.0038(16) -0.0022(14)
C12 0.028(3) 0.018(2) 0.022(2) 0.003(2) 0.000(2) -0.0032(18)
C13 0.017(2) 0.022(2) 0.018(2) 0.0004(19) -0.0024(18) -0.0005(17)
C14 0.014(2) 0.0151(19) 0.0182(19) 0.0006(18) 0.0014(17) -0.0020(16)
C15 0.029(3) 0.022(2) 0.020(2) 0.001(2) -0.002(2) -0.0006(18)
C16 0.037(3) 0.034(3) 0.014(2) 0.003(3) -0.001(2) 0.0036(19)
C17 0.018(2) 0.019(2) 0.019(2) 0.0025(19) -0.0003(18) -0.0008(17)
C22 0.019(2) 0.017(2) 0.0168(19) 0.0012(19) 0.0001(18) 0.0005(16)
C23 0.026(3) 0.023(2) 0.018(2) -0.004(2) -0.001(2) -0.0003(17)
C24 0.033(3) 0.020(2) 0.016(2) 0.000(2) 0.006(2) -0.0024(18)
C25 0.028(3) 0.018(2) 0.022(2) 0.004(2) 0.007(2) -0.0009(18)
C26 0.028(3) 0.021(2) 0.016(2) 0.000(2) -0.0001(19) 0.0018(16)
O2 0.0223(18) 0.0231(15) 0.0192(14) 0.0020(14) 0.0010(14) 0.0013(13)

loop_
_atom_type_symbol
_atom_type_description
_atom_type_scat_dispersion_real
_atom_type_scat_dispersion_imag
_atom_type_scat_source
C C 0.0033 0.0016 'International Tables Vol C Tables 4.2.6.8 and 6.1.1.4'
H H 0.0000 0.0000 'International Tables Vol C Tables 4.2.6.8 and 6.1.1.4'
N N 0.0061 0.0033 'International Tables Vol C Tables 4.2.6.8 and 6.1.1.4'
O O 0.0106 0.0060 'International Tables Vol C Tables 4.2.6.8 and 6.1.1.4'

loop_
_geom_angle_atom_site_label_1
_geom_angle_atom_site_label_2
_geom_angle_atom_site_label_3
_geom_angle
_geom_angle_publ_flag
C12 N11 C16 116.4(4) no
N11 C12 C13 124.3(4) no
N11 C12 H12 117.9 no
C13 C12 H12 117.9 no
C14 C13 C12 118.6(4) no
C14 C13 H13 120.7 no
C12 C13 H13 120.7 no
C13 C14 C15 118.5(4) no
C13 C14 C17 124.2(4) no
C15 C14 C17 117.4(4) no
C16 C15 C14 117.9(4) no
C16 C15 H15 121.0 no
C14 C15 H15 121.0 no
N11 C16 C15 124.3(4) no
N11 C16 H16 117.8 no
C15 C16 H16 117.8 no
O1 C17 N17 123.2(4) no
O1 C17 C14 120.0(4) no
C14 C17 N17 116.8(4) y
C17 N17 N27 116.2(4) y
C17 N17 H17 123.6 no
N27 N17 H17 118.0 no
N17 N27 C26 116.5(4) y
C22 N21 C25 109.5(4) no
C22 N21 H21 125.2 no
C25 N21 H21 125.2 no
N21 C22 C23 107.5(4) no
N21 C22 C26 121.7(4) no
C23 C22 C26 130.4(4) no
C22 C23 C24 107.4(4) no
C22 C23 H23 126.3 no
C24 C23 H23 126.3 no
C25 C24 C23 107.6(4) no
C25 C24 H24 126.2 no
C23 C24 H24 126.2 no
N21 C25 C24 108.0(4) no
N21 C25 H25 126.0 no
C24 C25 H25 126.0 no
N27 C26 C22 117.9(4) y
N27 C26 H26 121.1 no
C22 C26 H26 121.1 no
H2A O2 H2B 103.7 no

loop_
_geom_bond_atom_site_label_1
_geom_bond_atom_site_label_2
_geom_bond_site_symmetry_2
_geom_bond_distance
_geom_bond_publ_flag
N11 C12 . 1.333(6) no
N11 C16 . 1.339(7) no
C12 C13 . 1.387(6) no
C12 H12 . 0.95 no
C13 C14 . 1.377(6) no
C13 H13 . 0.95 no
C14 C15 . 1.406(6) no
C14 C17 . 1.497(6) y
C17 N17 . 1.345(5) y
N17 N27 . 1.393(5) y
N27 C26 . 1.289(5) y
C26 C22 . 1.442(6) y
C15 C16 . 1.382(6) no
C15 H15 . 0.95 no
C16 H16 . 0.95 no
C17 O1 . 1.240(6) no
N17 H17 . 0.88 no
N21 C22 . 1.365(6) y
C22 C23 . 1.393(6) y
C23 C24 . 1.397(7) y
C24 C25 . 1.382(7) y
C25 N21 . 1.366(5) y
N21 H21 . 0.88 no
C23 H23 . 0.95 no
C24 H24 . 0.95 no
C25 H25 . 0.95 no
C26 H26 . 0.95 no
O2 H2A . 0.84 no
O2 H2B . 0.84 no

loop_
_geom_hbond_atom_site_label_D
_geom_hbond_atom_site_label_H
_geom_hbond_atom_site_label_A
_geom_hbond_site_symmetry_A
_geom_hbond_distance_DH
_geom_hbond_distance_HA
_geom_hbond_distance_DA
_geom_hbond_angle_DHA
_geom_hbond_publ_flag
O2 H2A O1 . 0.84 2.18 2.934(5) 150 y
O2 H2A N27 . 0.84 2.38 3.011(5) 133 y
N21 H21 O2 . 0.88 2.07 2.950(5) 174 y
N17 H17 O2 1_455 0.88 1.95 2.822(5) 173 y
O2 H2B N11 4_646 0.84 2.03 2.832(5) 159 y

loop_
_geom_torsion_atom_site_label_1
_geom_torsion_atom_site_label_2
_geom_torsion_atom_site_label_3
_geom_torsion_atom_site_label_4
_geom_torsion
_geom_torsion_publ_flag
C16 N11 C12 C13 1.1(7) no
N11 C12 C13 C14 -2.5(7) no
C12 C13 C14 C15 2.1(6) no
C12 C13 C14 C17 -177.6(4) no
C13 C14 C15 C16 -0.6(6) no
C17 C14 C15 C16 179.1(4) no
C12 N11 C16 C15 0.6(7) no
C14 C15 C16 N11 -0.8(7) no
C13 C14 C17 O1 149.0(5) no
C15 C14 C17 O1 -30.7(6) no
C13 C14 C17 N17 -32.6(6) y
C15 C14 C17 N17 147.6(4) no
O1 C17 N17 N27 9.1(6) no
C14 C17 N17 N27 -169.2(4) y
C17 N17 N27 C26 -178.9(4) y
C25 N21 C22 C23 0.2(5) no
C25 N21 C22 C26 174.5(4) no
N21 C22 C23 C24 -0.4(5) no
C26 C22 C23 C24 -174.0(4) no
C22 C23 C24 C25 0.4(5) no
C22 N21 C25 C24 0.0(5) no
C23 C24 C25 N21 -0.2(5) no
N17 N27 C26 C22 -172.1(4) y
N21 C22 C26 N27 6.4(6) no
N27 C26 C22 C23 179.3(4) y

loop_
_cod_related_entry_id
_cod_related_entry_database
_cod_related_entry_code
1 ChemSpider 21180980
